data_1518788
loop_
_publ_author_name
'B\"unzli, Andreas M.'
'Constable, Edwin C.'
'Housecroft, Catherine E.'
'Prescimone, Alessandro'
'Zampese, Jennifer A.'
'Longo, Giulia'
'Gil-Escrig, Lid\'on'
'Perteg\'as, Antonio'
'Ort\'i, Enrique'
'Bolink, Henk J.'

_publ_section_title
;
 Exceptionally long-lived light-emitting electrochemical cells: multiple
 intra-cation \p-stacking interactions in [Ir(C^N)2(N^N)][PF6] emitters
;
_journal_issue 5
_journal_name_full 'Chem. Sci.'
_journal_page_first 2843
_journal_paper_doi 10.1039/C4SC03942D
_journal_volume 6
_journal_year 2015
_chemical_formula_moiety 'C44 H32 Ir N4, F6 P'
_chemical_formula_sum 'C44 H32 F6 Ir N4 P'
_chemical_formula_weight 953.93
_chemical_name_systematic
; 
 ? 
;
_space_group_crystal_system monoclinic
_space_group_IT_number 14
_space_group_name_Hall '-P 2yn'
_space_group_name_H-M_alt 'P 1 21/n 1'
_symmetry_space_group_name_Hall '-P 2yn'
_symmetry_space_group_name_H-M 'P 1 21/n 1'
_atom_sites_solution_hydrogens geom
_audit_creation_method SHELXL-2013
_audit_update_record
;
2014-08-13 deposited with the CCDC.
2015-03-04 downloaded from the CCDC.
;
_cell_angle_alpha 90
_cell_angle_beta 96.094(2)
_cell_angle_gamma 90
_cell_formula_units_Z 4
_cell_length_a 15.0877(10)
_cell_length_b 13.1747(9)
_cell_length_c 18.0930(12)
_cell_measurement_reflns_used 9416
_cell_measurement_temperature 123(2)
_cell_measurement_theta_max 67.67
_cell_measurement_theta_min 3.63
_cell_volume 3576.1(4)
_computing_cell_refinement 'Bruker SAINT'
_computing_data_collection 'Bruker APEX2'
_computing_data_reduction 'Bruker SAINT'
_computing_molecular_graphics 'Bruker SHELXTL'
_computing_publication_material 'Bruker SHELXTL'
_computing_structure_refinement 'SHELXL-2013 (Sheldrick, 2013)'
_computing_structure_solution 'SHELXS-97 (Sheldrick, 2008)'
_diffrn_ambient_temperature 123(2)
_diffrn_measured_fraction_theta_full 0.999
_diffrn_measured_fraction_theta_max 0.988
_diffrn_measurement_device_type 'Bruker APEX-II CCD'
_diffrn_measurement_method '\f and \w scans'
_diffrn_radiation_type CuK\a
_diffrn_radiation_wavelength 1.54178
_diffrn_reflns_av_R_equivalents 0.0329
_diffrn_reflns_av_unetI/netI 0.0168
_diffrn_reflns_Laue_measured_fraction_full 0.999
_diffrn_reflns_Laue_measured_fraction_max 0.988
_diffrn_reflns_limit_h_max 18
_diffrn_reflns_limit_h_min -17
_diffrn_reflns_limit_k_max 15
_diffrn_reflns_limit_k_min -15
_diffrn_reflns_limit_l_max 21
_diffrn_reflns_limit_l_min -21
_diffrn_reflns_number 63369
_diffrn_reflns_point_group_measured_fraction_full 0.999
_diffrn_reflns_point_group_measured_fraction_max 0.988
_diffrn_reflns_theta_full 66.500
_diffrn_reflns_theta_max 68.277
_diffrn_reflns_theta_min 3.630
_exptl_absorpt_coefficient_mu 8.270
_exptl_absorpt_correction_T_max 0.718
_exptl_absorpt_correction_T_min 0.579
_exptl_absorpt_correction_type multi-scan
_exptl_absorpt_process_details sadabs
_exptl_crystal_colour orange
_exptl_crystal_density_diffrn 1.772
_exptl_crystal_description Block
_exptl_crystal_F_000 1880
_exptl_crystal_size_max 0.180
_exptl_crystal_size_mid 0.060
_exptl_crystal_size_min 0.040
_refine_diff_density_max 0.968
_refine_diff_density_min -0.370
_refine_diff_density_rms 0.077
_refine_ls_extinction_method none
_refine_ls_goodness_of_fit_ref 1.054
_refine_ls_hydrogen_treatment constr
_refine_ls_matrix_type full
_refine_ls_number_parameters 505
_refine_ls_number_reflns 6470
_refine_ls_number_restraints 0
_refine_ls_restrained_S_all 1.054
_refine_ls_R_factor_all 0.0199
_refine_ls_R_factor_gt 0.0192
_refine_ls_shift/su_max 0.002
_refine_ls_shift/su_mean 0.000
_refine_ls_structure_factor_coef Fsqd
_refine_ls_weighting_details
; 
 w=1/[\s^2^(Fo^2^)+(0.0295P)^2^+2.9340P] 
 where P=(Fo^2^+2Fc^2^)/3 
;
_refine_ls_weighting_scheme calc
_refine_ls_wR_factor_gt 0.0487
_refine_ls_wR_factor_ref 0.0492
_reflns_Friedel_coverage 0.000
_reflns_number_gt 6256
_reflns_number_total 6470
_reflns_threshold_expression 'I > 2\s(I)'
_cod_data_source_file c4sc03942d2.cif
_cod_data_source_block 3s
_cod_depositor_comments 'Adding full bibliography for 1518786--1518789.cif.'
_cod_database_code 1518788
_shelx_space_group_comment
; 
The symmetry employed for this shelxl refinement is uniquely defined 
by the following loop, which should always be used as a source of 
symmetry information in preference to the above space-group names. 
They are only intended as comments. 
;
_shelx_estimated_absorpt_t_min 0.318
_shelx_estimated_absorpt_t_max 0.733
_shelxl_version_number 2013-2

loop_
_space_group_symop_operation_xyz
'x, y, z'
'-x+1/2, y+1/2, -z+1/2'
'-x, -y, -z'
'x-1/2, -y-1/2, z-1/2'

loop_
_atom_site_label
_atom_site_type_symbol
_atom_site_fract_x
_atom_site_fract_y
_atom_site_fract_z
_atom_site_U_iso_or_equiv
_atom_site_adp_type
_atom_site_occupancy
_atom_site_site_symmetry_order
_atom_site_calc_flag
_atom_site_refinement_flags_posn
_atom_site_refinement_flags_adp
Ir1 Ir 0.27514(2) 0.38108(2) 0.11354(2) 0.01406(4) Uani 1 1 d . .
N1 N 0.37126(12) 0.26206(13) 0.11091(10) 0.0175(4) Uani 1 1 d . .
N2 N 0.19597(12) 0.25147(13) 0.07997(9) 0.0168(3) Uani 1 1 d . .
C1 C 0.45974(15) 0.27324(18) 0.12695(13) 0.0220(4) Uani 1 1 d . .
H1A H 0.4819 0.3351 0.1487 0.026 Uiso 1 1 calc R U
C2 C 0.52005(15) 0.19768(18) 0.11292(13) 0.0250(5) Uani 1 1 d . .
H2A H 0.5823 0.2076 0.1249 0.030 Uiso 1 1 calc R U
C3 C 0.48777(16) 0.10796(18) 0.08125(14) 0.0251(5) Uani 1 1 d . .
H3A H 0.5277 0.0560 0.0697 0.030 Uiso 1 1 calc R U
C4 C 0.39664(15) 0.09444(18) 0.06649(12) 0.0216(4) Uani 1 1 d . .
H4A H 0.3734 0.0325 0.0456 0.026 Uiso 1 1 calc R U
C5 C 0.33939(14) 0.17245(16) 0.08250(11) 0.0169(4) Uani 1 1 d . .
C6 C 0.24125(14) 0.16410(16) 0.07189(11) 0.0168(4) Uani 1 1 d . .
C7 C 0.19696(15) 0.07229(17) 0.05743(13) 0.0225(5) Uani 1 1 d . .
H7A H 0.2296 0.0119 0.0509 0.027 Uiso 1 1 calc R U
C8 C 0.10554(16) 0.07015(18) 0.05267(13) 0.0251(5) Uani 1 1 d . .
H8A H 0.0745 0.0080 0.0431 0.030 Uiso 1 1 calc R U
C9 C 0.05881(15) 0.15907(19) 0.06189(13) 0.0238(5) Uani 1 1 d . .
H9A H -0.0044 0.1588 0.0594 0.029 Uiso 1 1 calc R U
C10 C 0.10652(14) 0.24823(17) 0.07487(12) 0.0205(4) Uani 1 1 d . .
H10A H 0.0748 0.3095 0.0804 0.025 Uiso 1 1 calc R U
N3 N 0.30531(11) 0.42634(13) 0.01063(10) 0.0167(3) Uani 1 1 d . .
C11 C 0.27227(16) 0.38407(16) -0.05452(13) 0.0205(5) Uani 1 1 d . .
H11A H 0.2341 0.3268 -0.0537 0.025 Uiso 1 1 calc R U
C12 C 0.29193(16) 0.42097(18) -0.12223(12) 0.0242(5) Uani 1 1 d . .
H12A H 0.2682 0.3893 -0.1672 0.029 Uiso 1 1 calc R U
C13 C 0.34682(17) 0.50492(19) -0.12360(13) 0.0274(5) Uani 1 1 d . .
H13A H 0.3614 0.5317 -0.1695 0.033 Uiso 1 1 calc R U
C14 C 0.38011(16) 0.54919(18) -0.05724(13) 0.0243(5) Uani 1 1 d . .
H14A H 0.4175 0.6072 -0.0575 0.029 Uiso 1 1 calc R U
C15 C 0.35916(14) 0.50941(16) 0.00992(12) 0.0179(4) Uani 1 1 d . .
C16 C 0.39152(13) 0.54845(16) 0.08376(12) 0.0173(4) Uani 1 1 d . .
C17 C 0.36097(14) 0.49397(16) 0.14388(12) 0.0179(4) Uani 1 1 d . .
C18 C 0.39594(15) 0.52479(18) 0.21486(12) 0.0237(5) Uani 1 1 d . .
H18A H 0.3787 0.4894 0.2568 0.028 Uiso 1 1 calc R U
C19 C 0.45521(17) 0.60568(18) 0.22621(13) 0.0247(5) Uani 1 1 d . .
H19A H 0.4786 0.6228 0.2755 0.030 Uiso 1 1 calc R U
C20 C 0.48127(14) 0.66265(16) 0.16648(12) 0.0198(4) Uani 1 1 d . .
C21 C 0.44841(15) 0.63121(16) 0.09511(13) 0.0193(4) Uani 1 1 d . .
H21A H 0.4653 0.6672 0.0533 0.023 Uiso 1 1 calc R U
C22 C 0.53897(14) 0.75402(16) 0.17890(12) 0.0200(4) Uani 1 1 d . .
C23 C 0.58153(15) 0.79762(17) 0.12153(13) 0.0233(5) Uani 1 1 d . .
H23A H 0.5754 0.7666 0.0739 0.028 Uiso 1 1 calc R U
C24 C 0.63227(17) 0.88486(17) 0.13274(15) 0.0267(5) Uani 1 1 d . .
H24A H 0.6608 0.9124 0.0929 0.032 Uiso 1 1 calc R U
C25 C 0.64181(15) 0.93248(17) 0.20161(13) 0.0243(5) Uani 1 1 d . .
H25A H 0.6753 0.9934 0.2088 0.029 Uiso 1 1 calc R U
C26 C 0.60187(18) 0.88982(18) 0.25939(15) 0.0282(5) Uani 1 1 d . .
H26A H 0.6091 0.9207 0.3071 0.034 Uiso 1 1 calc R U
C27 C 0.55121(16) 0.80216(19) 0.24827(13) 0.0267(5) Uani 1 1 d . .
H27A H 0.5241 0.7741 0.2887 0.032 Uiso 1 1 calc R U
N4 N 0.24039(12) 0.35644(14) 0.21823(10) 0.0170(4) Uani 1 1 d . .
C28 C 0.27501(14) 0.28367(17) 0.26519(12) 0.0207(4) Uani 1 1 d . .
H28A H 0.3203 0.2409 0.2498 0.025 Uiso 1 1 calc R U
C29 C 0.24731(15) 0.26886(18) 0.33459(13) 0.0241(5) Uani 1 1 d . .
H29A H 0.2734 0.2173 0.3665 0.029 Uiso 1 1 calc R U
C30 C 0.18056(15) 0.33078(18) 0.35690(12) 0.0236(5) Uani 1 1 d . .
H30A H 0.1603 0.3225 0.4045 0.028 Uiso 1 1 calc R U
C31 C 0.14416(15) 0.40457(17) 0.30880(12) 0.0209(4) Uani 1 1 d . .
H31A H 0.0981 0.4471 0.3232 0.025 Uiso 1 1 calc R U
C32 C 0.17432(14) 0.41719(16) 0.23952(12) 0.0178(4) Uani 1 1 d . .
C33 C 0.13975(14) 0.49087(16) 0.18294(11) 0.0166(4) Uani 1 1 d . .
C34 C 0.17690(13) 0.48402(16) 0.11458(12) 0.0164(4) Uani 1 1 d . .
C35 C 0.14285(14) 0.55047(16) 0.05804(11) 0.0184(4) Uani 1 1 d . .
H35A H 0.1640 0.5460 0.0105 0.022 Uiso 1 1 calc R U
C36 C 0.07925(16) 0.62229(16) 0.06982(13) 0.0193(5) Uani 1 1 d . .
H36A H 0.0577 0.6660 0.0302 0.023 Uiso 1 1 calc R U
C37 C 0.04560(15) 0.63228(16) 0.13906(13) 0.0182(4) Uani 1 1 d . .
C38 C 0.07543(14) 0.56355(16) 0.19506(11) 0.0173(4) Uani 1 1 d . .
H38A H 0.0518 0.5662 0.2417 0.021 Uiso 1 1 calc R U
C39 C -0.01527(14) 0.71638(17) 0.15341(11) 0.0185(4) Uani 1 1 d . .
C40 C 0.00059(15) 0.81432(18) 0.12730(13) 0.0240(5) Uani 1 1 d . .
H40A H 0.0500 0.8259 0.0999 0.029 Uiso 1 1 calc R U
C41 C -0.05492(17) 0.89405(18) 0.14096(15) 0.0269(5) Uani 1 1 d . .
H41A H -0.0433 0.9599 0.1230 0.032 Uiso 1 1 calc R U
C42 C -0.12731(17) 0.87873(17) 0.18061(14) 0.0238(5) Uani 1 1 d . .
H42A H -0.1657 0.9336 0.1891 0.029 Uiso 1 1 calc R U
C43 C -0.14350(15) 0.78311(18) 0.20777(13) 0.0239(5) Uani 1 1 d . .
H43A H -0.1927 0.7724 0.2355 0.029 Uiso 1 1 calc R U
C44 C -0.08755(15) 0.70265(17) 0.19439(12) 0.0216(4) Uani 1 1 d . .
H44A H -0.0988 0.6373 0.2135 0.026 Uiso 1 1 calc R U
P1 P 0.71459(4) 0.68420(4) 0.42732(3) 0.02074(12) Uani 1 1 d . .
F10 F 0.76005(10) 0.71715(15) 0.35559(9) 0.0446(4) Uani 1 1 d . .
F11 F 0.78541(12) 0.59344(14) 0.44260(11) 0.0477(4) Uani 1 1 d . .
F12 F 0.78029(12) 0.75654(13) 0.47777(9) 0.0460(4) Uani 1 1 d . .
F13 F 0.64408(10) 0.77441(11) 0.41433(8) 0.0339(3) Uani 1 1 d . .
F14 F 0.64814(12) 0.61201(13) 0.37795(11) 0.0478(4) Uani 1 1 d . .
F15 F 0.66888(10) 0.65059(11) 0.50006(8) 0.0322(3) Uani 1 1 d . .

loop_
_atom_site_aniso_label
_atom_site_aniso_U_11
_atom_site_aniso_U_22
_atom_site_aniso_U_33
_atom_site_aniso_U_23
_atom_site_aniso_U_13
_atom_site_aniso_U_12
Ir1 0.01232(6) 0.01277(6) 0.01693(6) 0.00104(3) 0.00082(4) 0.00017(3)
N1 0.0145(8) 0.0175(9) 0.0206(9) 0.0045(7) 0.0027(7) 0.0013(7)
N2 0.0155(8) 0.0170(9) 0.0178(8) -0.0002(7) 0.0015(7) 0.0001(7)
C1 0.0155(10) 0.0219(11) 0.0283(11) 0.0046(9) 0.0014(8) -0.0021(8)
C2 0.0131(10) 0.0313(13) 0.0308(12) 0.0075(10) 0.0038(9) 0.0026(9)
C3 0.0212(12) 0.0270(12) 0.0281(12) 0.0053(9) 0.0072(10) 0.0100(9)
C4 0.0208(11) 0.0215(10) 0.0231(11) 0.0013(9) 0.0045(9) 0.0024(9)
C5 0.0162(10) 0.0175(10) 0.0173(10) 0.0031(8) 0.0024(8) 0.0005(8)
C6 0.0157(10) 0.0171(10) 0.0176(10) 0.0006(8) 0.0023(8) 0.0009(8)
C7 0.0205(11) 0.0183(11) 0.0286(11) -0.0033(9) 0.0027(9) 0.0007(9)
C8 0.0222(11) 0.0210(12) 0.0315(12) -0.0048(9) 0.0007(9) -0.0056(9)
C9 0.0141(10) 0.0280(13) 0.0290(12) -0.0035(10) 0.0009(9) -0.0029(9)
C10 0.0144(10) 0.0239(11) 0.0233(11) -0.0018(9) 0.0021(8) 0.0033(8)
N3 0.0150(8) 0.0162(9) 0.0191(8) 0.0007(7) 0.0023(7) 0.0029(7)
C11 0.0186(11) 0.0190(11) 0.0237(11) -0.0034(8) 0.0010(9) -0.0002(8)
C12 0.0263(12) 0.0266(12) 0.0195(11) -0.0040(9) 0.0009(9) 0.0001(9)
C13 0.0324(13) 0.0300(13) 0.0206(11) 0.0022(9) 0.0066(9) -0.0003(10)
C14 0.0263(11) 0.0230(11) 0.0243(11) -0.0007(9) 0.0058(9) -0.0034(9)
C15 0.0154(10) 0.0150(10) 0.0234(10) -0.0001(8) 0.0033(8) 0.0023(8)
C16 0.0148(10) 0.0169(10) 0.0204(10) 0.0014(8) 0.0024(8) 0.0019(8)
C17 0.0162(10) 0.0150(10) 0.0225(11) 0.0007(8) 0.0024(8) -0.0010(8)
C18 0.0275(12) 0.0238(11) 0.0192(10) 0.0040(9) 0.0007(9) -0.0047(9)
C19 0.0280(12) 0.0254(12) 0.0196(11) -0.0001(9) -0.0019(9) -0.0050(9)
C20 0.0169(10) 0.0175(11) 0.0248(11) -0.0002(9) 0.0012(8) 0.0010(8)
C21 0.0187(11) 0.0193(11) 0.0203(11) 0.0016(8) 0.0044(9) 0.0010(8)
C22 0.0156(10) 0.0176(10) 0.0262(11) -0.0001(9) -0.0002(8) 0.0019(8)
C23 0.0235(11) 0.0219(11) 0.0242(11) -0.0025(9) 0.0006(9) -0.0016(9)
C24 0.0245(12) 0.0230(12) 0.0327(13) 0.0040(9) 0.0033(10) -0.0035(9)
C25 0.0193(10) 0.0165(11) 0.0358(12) -0.0011(9) -0.0029(9) -0.0011(8)
C26 0.0292(13) 0.0257(13) 0.0283(13) -0.0048(9) -0.0034(10) -0.0022(9)
C27 0.0287(12) 0.0265(12) 0.0243(11) 0.0000(9) 0.0002(9) -0.0062(10)
N4 0.0158(9) 0.0159(8) 0.0188(9) 0.0029(7) 0.0000(7) -0.0017(7)
C28 0.0178(10) 0.0181(10) 0.0258(11) 0.0032(9) -0.0005(8) 0.0011(8)
C29 0.0242(11) 0.0222(11) 0.0247(11) 0.0077(9) -0.0027(9) -0.0002(9)
C30 0.0252(11) 0.0250(12) 0.0203(11) 0.0039(9) 0.0011(9) -0.0044(9)
C31 0.0224(11) 0.0196(10) 0.0208(11) -0.0012(9) 0.0022(9) -0.0005(9)
C32 0.0178(10) 0.0155(10) 0.0198(10) -0.0003(8) 0.0001(8) -0.0030(8)
C33 0.0164(10) 0.0138(10) 0.0191(10) 0.0006(8) -0.0003(8) -0.0022(8)
C34 0.0146(9) 0.0139(10) 0.0204(10) -0.0015(8) 0.0010(8) -0.0006(8)
C35 0.0198(10) 0.0193(10) 0.0160(10) -0.0003(8) 0.0021(8) -0.0004(8)
C36 0.0208(11) 0.0182(11) 0.0188(11) 0.0036(8) 0.0004(9) 0.0011(8)
C37 0.0162(10) 0.0172(10) 0.0211(11) 0.0000(8) 0.0011(9) -0.0006(8)
C38 0.0175(10) 0.0172(10) 0.0174(10) 0.0005(8) 0.0028(8) -0.0018(8)
C39 0.0178(10) 0.0194(11) 0.0177(10) 0.0006(8) -0.0004(8) 0.0027(8)
C40 0.0216(11) 0.0232(12) 0.0288(12) 0.0048(9) 0.0096(9) 0.0024(9)
C41 0.0275(13) 0.0201(11) 0.0339(13) 0.0058(9) 0.0077(10) 0.0047(9)
C42 0.0223(12) 0.0242(13) 0.0249(12) -0.0017(8) 0.0029(10) 0.0071(8)
C43 0.0181(10) 0.0275(12) 0.0271(11) 0.0026(9) 0.0071(9) 0.0032(9)
C44 0.0196(10) 0.0207(11) 0.0247(11) 0.0032(9) 0.0041(9) 0.0002(9)
P1 0.0152(3) 0.0222(3) 0.0252(3) 0.0019(2) 0.0038(2) -0.0029(2)
F10 0.0248(7) 0.0788(13) 0.0318(8) 0.0182(8) 0.0097(6) 0.0022(8)
F11 0.0387(9) 0.0445(9) 0.0636(11) 0.0160(9) 0.0230(8) 0.0224(8)
F12 0.0485(10) 0.0458(9) 0.0391(9) 0.0109(7) -0.0171(7) -0.0232(8)
F13 0.0399(8) 0.0317(8) 0.0299(7) 0.0071(6) 0.0031(6) 0.0107(6)
F14 0.0406(10) 0.0450(10) 0.0577(11) -0.0246(8) 0.0042(8) -0.0147(7)
F15 0.0308(7) 0.0311(7) 0.0372(8) 0.0113(6) 0.0143(6) 0.0051(6)

loop_
_atom_type_symbol
_atom_type_description
_atom_type_scat_dispersion_real
_atom_type_scat_dispersion_imag
_atom_type_scat_source
C C 0.0181 0.0091 'International Tables Vol C Tables 4.2.6.8 and 6.1.1.4'
H H 0.0000 0.0000 'International Tables Vol C Tables 4.2.6.8 and 6.1.1.4'
N N 0.0311 0.0180 'International Tables Vol C Tables 4.2.6.8 and 6.1.1.4'
F F 0.0727 0.0534 'International Tables Vol C Tables 4.2.6.8 and 6.1.1.4'
P P 0.2955 0.4335 'International Tables Vol C Tables 4.2.6.8 and 6.1.1.4'
Ir Ir -4.7710 6.5667 'International Tables Vol C Tables 4.2.6.8 and 6.1.1.4'

loop_
_geom_angle_atom_site_label_1
_geom_angle_atom_site_label_2
_geom_angle_atom_site_label_3
_geom_angle
C17 Ir1 C34 87.28(8)
C17 Ir1 N4 94.91(8)
C34 Ir1 N4 80.60(8)
C17 Ir1 N3 80.46(8)
C34 Ir1 N3 92.71(8)
N4 Ir1 N3 172.08(7)
C17 Ir1 N2 173.96(7)
C34 Ir1 N2 98.71(7)
N4 Ir1 N2 86.89(7)
N3 Ir1 N2 98.37(7)
C17 Ir1 N1 97.46(8)
C34 Ir1 N1 175.22(7)
N4 Ir1 N1 98.36(7)
N3 Ir1 N1 88.66(7)
N2 Ir1 N1 76.56(7)
C1 N1 C5 118.80(19)
C1 N1 Ir1 125.09(15)
C5 N1 Ir1 115.65(14)
C10 N2 C6 118.70(18)
C10 N2 Ir1 124.93(15)
C6 N2 Ir1 115.92(14)
N1 C1 C2 122.4(2)
N1 C1 H1A 118.8
C2 C1 H1A 118.8
C3 C2 C1 118.7(2)
C3 C2 H2A 120.6
C1 C2 H2A 120.6
C2 C3 C4 119.3(2)
C2 C3 H3A 120.3
C4 C3 H3A 120.3
C3 C4 C5 119.4(2)
C3 C4 H4A 120.3
C5 C4 H4A 120.3
N1 C5 C4 121.26(19)
N1 C5 C6 115.13(18)
C4 C5 C6 123.6(2)
N2 C6 C7 121.38(19)
N2 C6 C5 115.66(18)
C7 C6 C5 122.9(2)
C8 C7 C6 119.2(2)
C8 C7 H7A 120.4
C6 C7 H7A 120.4
C7 C8 C9 119.7(2)
C7 C8 H8A 120.2
C9 C8 H8A 120.2
C10 C9 C8 118.4(2)
C10 C9 H9A 120.8
C8 C9 H9A 120.8
N2 C10 C9 122.6(2)
N2 C10 H10A 118.7
C9 C10 H10A 118.7
C11 N3 C15 119.19(18)
C11 N3 Ir1 125.14(15)
C15 N3 Ir1 115.57(14)
N3 C11 C12 122.4(2)
N3 C11 H11A 118.8
C12 C11 H11A 118.8
C11 C12 C13 118.9(2)
C11 C12 H12A 120.6
C13 C12 H12A 120.6
C14 C13 C12 119.0(2)
C14 C13 H13A 120.5
C12 C13 H13A 120.5
C13 C14 C15 120.4(2)
C13 C14 H14A 119.8
C15 C14 H14A 119.8
N3 C15 C14 120.1(2)
N3 C15 C16 114.45(18)
C14 C15 C16 125.4(2)
C21 C16 C17 121.9(2)
C21 C16 C15 123.42(19)
C17 C16 C15 114.64(19)
C18 C17 C16 115.84(19)
C18 C17 Ir1 129.51(16)
C16 C17 Ir1 114.63(15)
C19 C18 C17 122.2(2)
C19 C18 H18A 118.9
C17 C18 H18A 118.9
C18 C19 C20 121.5(2)
C18 C19 H19A 119.2
C20 C19 H19A 119.2
C21 C20 C19 116.9(2)
C21 C20 C22 121.6(2)
C19 C20 C22 121.5(2)
C16 C21 C20 121.5(2)
C16 C21 H21A 119.2
C20 C21 H21A 119.2
C23 C22 C27 116.8(2)
C23 C22 C20 121.8(2)
C27 C22 C20 121.4(2)
C24 C23 C22 121.5(2)
C24 C23 H23A 119.3
C22 C23 H23A 119.3
C23 C24 C25 120.6(2)
C23 C24 H24A 119.7
C25 C24 H24A 119.7
C26 C25 C24 118.9(2)
C26 C25 H25A 120.5
C24 C25 H25A 120.5
C25 C26 C27 120.5(2)
C25 C26 H26A 119.8
C27 C26 H26A 119.8
C26 C27 C22 121.7(2)
C26 C27 H27A 119.2
C22 C27 H27A 119.2
C28 N4 C32 118.97(19)
C28 N4 Ir1 125.19(15)
C32 N4 Ir1 115.79(14)
N4 C28 C29 122.7(2)
N4 C28 H28A 118.7
C29 C28 H28A 118.7
C28 C29 C30 118.7(2)
C28 C29 H29A 120.6
C30 C29 H29A 120.6
C31 C30 C29 118.9(2)
C31 C30 H30A 120.6
C29 C30 H30A 120.6
C30 C31 C32 120.5(2)
C30 C31 H31A 119.8
C32 C31 H31A 119.8
N4 C32 C31 120.2(2)
N4 C32 C33 114.05(18)
C31 C32 C33 125.7(2)
C38 C33 C34 121.84(19)
C38 C33 C32 123.09(19)
C34 C33 C32 115.07(19)
C35 C34 C33 116.74(19)
C35 C34 Ir1 128.89(16)
C33 C34 Ir1 114.35(15)
C36 C35 C34 121.5(2)
C36 C35 H35A 119.3
C34 C35 H35A 119.3
C35 C36 C37 121.6(2)
C35 C36 H36A 119.2
C37 C36 H36A 119.2
C38 C37 C36 117.8(2)
C38 C37 C39 121.1(2)
C36 C37 C39 121.04(19)
C33 C38 C37 120.40(19)
C33 C38 H38A 119.8
C37 C38 H38A 119.8
C44 C39 C40 118.0(2)
C44 C39 C37 122.1(2)
C40 C39 C37 119.89(19)
C41 C40 C39 120.7(2)
C41 C40 H40A 119.7
C39 C40 H40A 119.7
C40 C41 C42 120.6(2)
C40 C41 H41A 119.7
C42 C41 H41A 119.7
C43 C42 C41 119.7(2)
C43 C42 H42A 120.1
C41 C42 H42A 120.1
C42 C43 C44 119.9(2)
C42 C43 H43A 120.1
C44 C43 H43A 120.1
C43 C44 C39 121.1(2)
C43 C44 H44A 119.4
C39 C44 H44A 119.4
F14 P1 F10 90.33(10)
F14 P1 F12 179.16(11)
F10 P1 F12 90.47(9)
F14 P1 F13 89.55(9)
F10 P1 F13 90.86(9)
F12 P1 F13 90.19(9)
F14 P1 F11 91.13(11)
F10 P1 F11 90.40(9)
F12 P1 F11 89.11(11)
F13 P1 F11 178.56(9)
F14 P1 F15 89.74(10)
F10 P1 F15 179.79(10)
F12 P1 F15 89.46(9)
F13 P1 F15 89.34(8)
F11 P1 F15 89.39(8)

loop_
_geom_bond_atom_site_label_1
_geom_bond_atom_site_label_2
_geom_bond_distance
Ir1 C17 2.010(2)
Ir1 C34 2.011(2)
Ir1 N4 2.0442(18)
Ir1 N3 2.0517(17)
Ir1 N2 2.1349(18)
Ir1 N1 2.1399(18)
N1 C1 1.344(3)
N1 C5 1.355(3)
N2 C10 1.343(3)
N2 C6 1.354(3)
C1 C2 1.390(3)
C1 H1A 0.9500
C2 C3 1.380(4)
C2 H2A 0.9500
C3 C4 1.384(3)
C3 H3A 0.9500
C4 C5 1.393(3)
C4 H4A 0.9500
C5 C6 1.477(3)
C6 C7 1.393(3)
C7 C8 1.373(3)
C7 H7A 0.9500
C8 C9 1.386(4)
C8 H8A 0.9500
C9 C10 1.385(3)
C9 H9A 0.9500
C10 H10A 0.9500
N3 C11 1.350(3)
N3 C15 1.364(3)
C11 C12 1.379(3)
C11 H11A 0.9500
C12 C13 1.384(3)
C12 H12A 0.9500
C13 C14 1.380(3)
C13 H13A 0.9500
C14 C15 1.390(3)
C14 H14A 0.9500
C15 C16 1.466(3)
C16 C21 1.389(3)
C16 C17 1.420(3)
C17 C18 1.396(3)
C18 C19 1.392(3)
C18 H18A 0.9500
C19 C20 1.406(3)
C19 H19A 0.9500
C20 C21 1.396(3)
C20 C22 1.489(3)
C21 H21A 0.9500
C22 C23 1.400(3)
C22 C27 1.401(3)
C23 C24 1.384(3)
C23 H23A 0.9500
C24 C25 1.389(4)
C24 H24A 0.9500
C25 C26 1.380(4)
C25 H25A 0.9500
C26 C27 1.388(3)
C26 H26A 0.9500
C27 H27A 0.9500
N4 C28 1.349(3)
N4 C32 1.365(3)
C28 C29 1.379(3)
C28 H28A 0.9500
C29 C30 1.389(3)
C29 H29A 0.9500
C30 C31 1.379(3)
C30 H30A 0.9500
C31 C32 1.388(3)
C31 H31A 0.9500
C32 C33 1.466(3)
C33 C38 1.397(3)
C33 C34 1.414(3)
C34 C35 1.402(3)
C35 C36 1.380(3)
C35 H35A 0.9500
C36 C37 1.407(3)
C36 H36A 0.9500
C37 C38 1.397(3)
C37 C39 1.480(3)
C38 H38A 0.9500
C39 C44 1.394(3)
C39 C40 1.403(3)
C40 C41 1.382(3)
C40 H40A 0.9500
C41 C42 1.384(4)
C41 H41A 0.9500
C42 C43 1.383(3)
C42 H42A 0.9500
C43 C44 1.392(3)
C43 H43A 0.9500
C44 H44A 0.9500
P1 F14 1.5866(16)
P1 F10 1.5912(15)
P1 F12 1.5913(16)
P1 F13 1.5957(15)
P1 F11 1.6079(16)
P1 F15 1.6114(14)
